data_7121041
loop_
_publ_author_name
'Mitzinger, Stefan'
'Bandemehr, Jascha'
'Reiter, Kevin'
'Scott McIndoe, J.'
'Xie, Xiulan'
'Weigend, Florian'
'Corrigan, John F.'
'Dehnen, Stefanie'

_publ_section_title
;
 (Ge<sub>2</sub>P<sub>2</sub>)<sup>2-</sup>: a binary analogue of
 P<sub>4</sub> as a precursor to the ternary cluster anion
 [Cd<sub>3</sub>(Ge<sub>3</sub>P)<sub>3</sub>]<sup>3</sup>.
;
_journal_issue 12
_journal_name_full 'Chemical communications (Cambridge, England)'
_journal_page_first 1421
_journal_page_last 1424
_journal_paper_doi 10.1039/c7cc08348c
_journal_volume 54
_journal_year 2018
_chemical_formula_moiety '2(C18 H36 K N2 O6), 0.17(C150 H264 K6 N12 O36), 0.5(Cd6 Ge18 P6)'
_chemical_formula_sum 'C61 H116 Cd3 Ge9 K3 N6 O18 P3'
_chemical_formula_weight 2422.52
_space_group_crystal_system hexagonal
_space_group_IT_number 179
_space_group_name_Hall 'P 65 2 (0 0 1)'
_space_group_name_H-M_alt 'P 65 2 2'
_symmetry_space_group_name_Hall 'P 65 2 (0 0 1)'
_symmetry_space_group_name_H-M 'P 65 2 2'
_atom_sites_solution_hydrogens geom
_audit_creation_date 2017-10-12
_audit_creation_method
;
Olex2 1.2
(compiled Aug 10 2017 17:28:52 for OlexSys, GUI svn.r5381)
;
_audit_update_record
;
2017-10-13 deposited with the CCDC.
2017-12-21 downloaded from the CCDC.
;
_cell_angle_alpha 90
_cell_angle_beta 90
_cell_angle_gamma 120
_cell_formula_units_Z 6
_cell_length_a 15.237(2)
_cell_length_b 15.237(2)
_cell_length_c 68.672(14)
_cell_measurement_reflns_used 132693
_cell_measurement_temperature 100(2)
_cell_measurement_theta_max 25.660
_cell_measurement_theta_min 2.356
_cell_volume 13807(4)
_computing_molecular_graphics 'Olex2 (Dolomanov et al., 2009)'
_computing_publication_material 'Olex2 (Dolomanov et al., 2009)'
_computing_structure_refinement 'ShelXL (Sheldrick, 2015)'
_diffrn_ambient_temperature 100.15
_diffrn_measured_fraction_theta_full 0.994
_diffrn_measured_fraction_theta_max 0.994
_diffrn_measurement_device_type 'Bruker Quest'
_diffrn_measurement_method 'CCD Detector'
_diffrn_radiation_type MoK\a
_diffrn_radiation_wavelength 0.71073
_diffrn_reflns_av_R_equivalents 0.0901
_diffrn_reflns_av_unetI/netI 0.0379
_diffrn_reflns_Laue_measured_fraction_full 0.994
_diffrn_reflns_Laue_measured_fraction_max 0.994
_diffrn_reflns_limit_h_max 18
_diffrn_reflns_limit_h_min -18
_diffrn_reflns_limit_k_max 18
_diffrn_reflns_limit_k_min -18
_diffrn_reflns_limit_l_max 83
_diffrn_reflns_limit_l_min -83
_diffrn_reflns_number 132693
_diffrn_reflns_point_group_measured_fraction_full 0.996
_diffrn_reflns_point_group_measured_fraction_max 0.996
_diffrn_reflns_theta_full 25.660
_diffrn_reflns_theta_max 25.660
_diffrn_reflns_theta_min 2.356
_exptl_absorpt_coefficient_mu 3.816
_exptl_crystal_density_diffrn 1.748
_exptl_crystal_description block
_exptl_crystal_F_000 7211
_refine_diff_density_max 1.203
_refine_diff_density_min -1.233
_refine_diff_density_rms 0.135
_refine_ls_abs_structure_details
;
 Refined as an inversion twin.
;
_refine_ls_abs_structure_Flack 0.10(4)
_refine_ls_extinction_method none
_refine_ls_goodness_of_fit_ref 1.123
_refine_ls_hydrogen_treatment constr
_refine_ls_matrix_type full
_refine_ls_number_parameters 489
_refine_ls_number_reflns 8698
_refine_ls_number_restraints 313
_refine_ls_restrained_S_all 1.416
_refine_ls_R_factor_all 0.0840
_refine_ls_R_factor_gt 0.0733
_refine_ls_shift/su_max 0.001
_refine_ls_shift/su_mean 0.000
_refine_ls_structure_factor_coef Fsqd
_refine_ls_weighting_details 'w=1/[\s^2^(Fo^2^)+(0.0633P)^2^+128.8772P] where P=(Fo^2^+2Fc^2^)/3'
_refine_ls_weighting_scheme calc
_refine_ls_wR_factor_gt 0.1743
_refine_ls_wR_factor_ref 0.1796
_reflns_Friedel_coverage 0.680
_reflns_Friedel_fraction_full 0.999
_reflns_Friedel_fraction_max 0.999
_reflns_number_gt 7688
_reflns_number_total 8698
_reflns_threshold_expression 'I > 2\s(I)'
_cod_data_source_file c7cc08348c2.cif
_cod_data_source_block jb94_0m_pl
_cod_depositor_comments 'Adding full bibliography for 7121039--7121041.cif.'
_cod_original_cell_volume 13807(5)
_cod_database_code 7121041
_shelx_shelxl_version_number 2016/6
_shelx_space_group_comment
;
The symmetry employed for this shelxl refinement is uniquely defined
by the following loop, which should always be used as a source of
symmetry information in preference to the above space-group names.
They are only intended as comments.
;
_olex2_refinement_description
;
1. Twinned data refinement
 Scales: 0.90(4)
 0.10(4)
2. Fixed Uiso
 At 1.2 times of:
  All C(H) groups, All C(H,H) groups
 At 1.5 times of:
  All C(H,H,H) groups
3. Restrained distances
 C4A-C3A
 1.49 with sigma of 0.02
 C15A-C16A
 1.49 with sigma of 0.02
 C17A-C18A
 1.49 with sigma of 0.02
 C16A-C15A
 1.49 with sigma of 0.02
 C14A-C13A
 1.49 with sigma of 0.02
 C1A-C2A
 1.49 with sigma of 0.02
 C3A-C4A
 1.49 with sigma of 0.02
 C5A-C6A
 1.49 with sigma of 0.02
 C12A-C11A
 1.49 with sigma of 0.02
 C10A-C9A
 1.49 with sigma of 0.02
 C8A-C7A
 1.49 with sigma of 0.02
 C5B-C6B
 1.49 with sigma of 0.02
 C6B-C5B
 1.49 with sigma of 0.02
 C4B-C3B
 1.49 with sigma of 0.02
 C2B-C1B
 1.49 with sigma of 0.02
 C9B-C9B
 1.49 with sigma of 0.02
 C8B-C7B
 1.49 with sigma of 0.02
 C20-C21
 1.4 with sigma of 0.02
 C22-C21
 1.4 with sigma of 0.02
 C22-C23
 1.4 with sigma of 0.02
4. Restrained planarity
 C20, C21, C22, C23
 with sigma of 0.1
5. Rigid bond restraints
 C19, C20, C21, C22, C23
 with sigma for 1-2 distances of 0.01 and sigma for 1-3 distances of 0.01
6. Uiso/Uaniso restraints and constraints
C19 \\sim C20 \\sim C21 \\sim C22 \\sim C23: within 2A with sigma of 0.04 and
sigma for terminal atoms of 0.08
Uanis(C7B) = Uanis(C9B)
Uanis(C1B) = Uanis(C7B)
Uanis(C2B) = Uanis(C8B)
Uanis(C3B) = Uanis(C9B)
Uanis(O1A) = Uanis(O3A)
Uanis(O2A) = Uanis(O4A)
Uanis(O2B) = Uanis(O3B)
Uanis(C23) = Uanis(C19)
7. Rigid body (RIGU) restrains
 C19, C20, C21, C22, C23
 with sigma for 1-2 distances of 0.004 and sigma for 1-3 distances of 0.004
 O1B, O2B, O3B, N1B, C1B, C9B, C2B, C3B, C4B, C5B, C6B, C7B, C8B
 with sigma for 1-2 distances of 0.004 and sigma for 1-3 distances of 0.004
 O1A, O2A, O3A, O4A, O5A, O6A, N1A, N2A, C10A, C1A, C2A, C3A, C4A, C5A, C6A,
 C7A, C8A, C9A, C11A, C12A, C13A, C14A, C15A, C16A, C17A, C18A
 with sigma for 1-2 distances of 0.004 and sigma for 1-3 distances of 0.004
8. Same fragment restrains
{C19, C20, C21, C22, C23} sigma for 1-2: 0.02, 1-3: 0.04
as
{O1A, O2A, O3A, O4A, O5A}
9. Others
 Fixed Sof: Cd2A(0.5) Cd2B(0.5) Ge1(0.5) Ge2(0.5) Ge3(0.5) Ge4(0.5) Ge5(0.5)
 Ge6(0.5) P1(0.5) P3(0.5) Ge7(0.5) Ge8(0.5) P2(0.5) H19A(0.5) H19B(0.5)
 H19C(0.5) Ge9(0.5) Cd0A(0.5)
10.a Secondary CH2 refined with riding coordinates:
 C1A(H1AA,H1AB), C2A(H2AA,H2AB), C3A(H3AA,H3AB), C4A(H4AA,H4AB), C5A(H5AA,
 H5AB), C6A(H6AA,H6AB), C7A(H7AA,H7AB), C8A(H8AA,H8AB), C9A(H9AA,H9AB),
 C10A(H10A,H10B), C11A(H11A,H11B), C12A(H12A,H12B), C13A(H13A,H13B), C14A(H14A,
 H14B), C15A(H15A,H15B), C16A(H16A,H16B), C17A(H17A,H17B), C18A(H18A,H18B),
 C1B(H1BA,H1BB), C2B(H2BA,H2BB), C3B(H3BA,H3BB), C4B(H4BA,H4BB), C5B(H5BA,H5BB),
  C6B(H6BA,H6BB), C7B(H7BA,H7BB), C8B(H8BA,H8BB), C9B(H9BA,H9BB)
10.b Me refined with riding coordinates:
 C19(H19A,H19B,H19C)
10.c Aromatic/amide H refined with riding coordinates:
 C21(H21), C22(H22), C23(H23)
;
_olex2_submission_special_instructions 'No special instructions were received'
_publcif_funding_html
;
;

loop_
_space_group_symop_operation_xyz
'x, y, z'
'x-y, x, z+5/6'
'-y, x-y, z+2/3'
'-x, -y, z+1/2'
'-x+y, -x, z+1/3'
'y, -x+y, z+1/6'
'-y, -x, -z+1/6'
'x-y, -y, -z'
'x, x-y, -z+5/6'
'y, x, -z+2/3'
'-x+y, y, -z+1/2'
'-x, -x+y, -z+1/3'

loop_
_atom_site_label
_atom_site_type_symbol
_atom_site_fract_x
_atom_site_fract_y
_atom_site_fract_z
_atom_site_U_iso_or_equiv
_atom_site_adp_type
_atom_site_occupancy
_atom_site_site_symmetry_order
_atom_site_calc_flag
_atom_site_refinement_flags_posn
_atom_site_refinement_flags_adp
_atom_site_refinement_flags_occupancy
_atom_site_disorder_assembly
_atom_site_disorder_group
K1A K 0.2808(2) 0.6279(2) 0.36520(4) 0.0321(6) Uani 1 1 d . . . . .
O1A O 0.2997(8) 0.8034(8) 0.38305(14) 0.0476(17) Uani 1 1 d D U . . .
O2A O 0.1073(8) 0.6274(10) 0.37936(15) 0.061(2) Uani 1 1 d D U . . .
O3A O 0.3549(8) 0.7048(8) 0.32809(13) 0.0476(17) Uani 1 1 d D U . . .
O4A O 0.1977(8) 0.5026(10) 0.33142(15) 0.061(2) Uani 1 1 d D U . . .
O5A O 0.4530(7) 0.6503(8) 0.38357(15) 0.048(3) Uani 1 1 d D U . . .
O6A O 0.2605(7) 0.4774(7) 0.39143(14) 0.045(2) Uani 1 1 d . U . . .
N1A N 0.4748(9) 0.8226(10) 0.36180(17) 0.043(3) Uani 1 1 d . U . . .
N2A N 0.0864(9) 0.4285(10) 0.36732(17) 0.046(3) Uani 1 1 d . U . . .
C1A C 0.4747(11) 0.9002(11) 0.3747(2) 0.052(4) Uani 1 1 d D U . . .
H1AA H 0.528366 0.967909 0.370364 0.062 Uiso 1 1 calc R . . . .
H1AB H 0.492105 0.889651 0.388111 0.062 Uiso 1 1 calc R . . . .
C2A C 0.3756(12) 0.8991(11) 0.3754(2) 0.049(4) Uani 1 1 d D U . . .
H2AA H 0.381897 0.954922 0.383724 0.059 Uiso 1 1 calc R . . . .
H2AB H 0.356462 0.908800 0.362095 0.059 Uiso 1 1 calc R . . . .
C3A C 0.2078(11) 0.8039(12) 0.3864(2) 0.050(4) Uani 1 1 d D U . . .
H3AA H 0.182912 0.817868 0.374111 0.060 Uiso 1 1 calc R . . . .
H3AB H 0.218684 0.856900 0.395991 0.060 Uiso 1 1 calc R . . . .
C4A C 0.1327(11) 0.7014(12) 0.3940(2) 0.054(4) Uani 1 1 d D U . . .
H4AA H 0.161755 0.684829 0.405368 0.065 Uiso 1 1 calc R . . . .
H4AB H 0.070778 0.701521 0.398359 0.065 Uiso 1 1 calc R . . . .
C5A C 0.0241(12) 0.5332(14) 0.3848(2) 0.060(4) Uani 1 1 d D U . . .
H5AA H -0.036325 0.540543 0.386652 0.072 Uiso 1 1 calc R . . . .
H5AB H 0.038974 0.511012 0.397281 0.072 Uiso 1 1 calc R . . . .
C6A C 0.0022(11) 0.4547(13) 0.3695(2) 0.060(4) Uani 1 1 d D U . . .
H6AA H -0.007651 0.479729 0.356828 0.072 Uiso 1 1 calc R . . . .
H6AB H -0.061819 0.392351 0.372796 0.072 Uiso 1 1 calc R . . . .
C7A C 0.4843(13) 0.8584(11) 0.3415(2) 0.049(4) Uani 1 1 d D U . . .
H7AA H 0.555010 0.912970 0.339272 0.059 Uiso 1 1 calc R . . . .
H7AB H 0.439849 0.887829 0.339713 0.059 Uiso 1 1 calc R . . . .
C8A C 0.4575(13) 0.7776(11) 0.3266(2) 0.053(4) Uani 1 1 d D U . . .
H8AA H 0.471953 0.808002 0.313440 0.064 Uiso 1 1 calc R . . . .
H8AB H 0.499201 0.745253 0.328627 0.064 Uiso 1 1 calc R . . . .
C9A C 0.3222(14) 0.6337(14) 0.3124(2) 0.065(4) Uani 1 1 d D U . . .
H9AA H 0.359768 0.596300 0.312797 0.078 Uiso 1 1 calc R . . . .
H9AB H 0.337178 0.670347 0.299860 0.078 Uiso 1 1 calc R . . . .
C10A C 0.2152(14) 0.5633(18) 0.3138(2) 0.082(6) Uani 1 1 d D U . . .
H10A H 0.191688 0.518842 0.302207 0.098 Uiso 1 1 calc R . . . .
H10B H 0.177329 0.600348 0.314550 0.098 Uiso 1 1 calc R . . . .
C11A C 0.0979(14) 0.4300(16) 0.3314(2) 0.071(5) Uani 1 1 d D U . . .
H11A H 0.084161 0.383838 0.320219 0.085 Uiso 1 1 calc R . . . .
H11B H 0.055944 0.462459 0.329786 0.085 Uiso 1 1 calc R . . . .
C12A C 0.0698(13) 0.3715(14) 0.3495(2) 0.062(5) Uani 1 1 d D U . . .
H12A H -0.002977 0.319584 0.348813 0.074 Uiso 1 1 calc R . . . .
H12B H 0.108466 0.335319 0.350365 0.074 Uiso 1 1 calc R . . . .
C13A C 0.5567(11) 0.8033(13) 0.3668(2) 0.056(4) Uani 1 1 d D U . . .
H13A H 0.620784 0.868866 0.367824 0.068 Uiso 1 1 calc R . . . .
H13B H 0.564715 0.763942 0.356195 0.068 Uiso 1 1 calc R . . . .
C14A C 0.5393(12) 0.7471(14) 0.3854(3) 0.063(5) Uani 1 1 d D U . . .
H14A H 0.599132 0.740583 0.388561 0.076 Uiso 1 1 calc R . . . .
H14B H 0.529099 0.784668 0.396086 0.076 Uiso 1 1 calc R . . . .
C15A C 0.4326(12) 0.5904(12) 0.4006(2) 0.061(5) Uani 1 1 d D U . . .
H15A H 0.407442 0.617118 0.410984 0.073 Uiso 1 1 calc R . . . .
H15B H 0.495628 0.593627 0.405197 0.073 Uiso 1 1 calc R . . . .
C16A C 0.3551(12) 0.4835(12) 0.3962(3) 0.060(5) Uani 1 1 d D U . . .
H16A H 0.378127 0.458476 0.385126 0.072 Uiso 1 1 calc R . . . .
H16B H 0.346191 0.440416 0.407655 0.072 Uiso 1 1 calc R . . . .
C17A C 0.1846(11) 0.3761(11) 0.3869(2) 0.049(3) Uani 1 1 d D U . . .
H17A H 0.179562 0.330027 0.397528 0.059 Uiso 1 1 calc R . . . .
H17B H 0.202860 0.353928 0.374759 0.059 Uiso 1 1 calc R . . . .
C18A C 0.0866(11) 0.3718(12) 0.3844(2) 0.049(4) Uani 1 1 d D U . . .
H18A H 0.032341 0.300258 0.383021 0.059 Uiso 1 1 calc R . . . .
H18B H 0.071868 0.399974 0.396106 0.059 Uiso 1 1 calc R . . . .
K1B K -0.0161(2) -0.0161(2) 0.333333 0.0393(9) Uani 1 2 d S T P . .
O1B O -0.1750(7) -0.0063(8) 0.35266(14) 0.043(2) Uani 1 1 d . U . . .
O2B O -0.1611(8) 0.0064(9) 0.31097(15) 0.055(2) Uani 1 1 d . U . . .
O3B O 0.1352(8) 0.1483(8) 0.35407(15) 0.055(2) Uani 1 1 d . U . . .
N1B N -0.0205(8) -0.0141(9) 0.37790(16) 0.043(3) Uani 1 1 d . U . . .
C1B C -0.1218(11) -0.0308(13) 0.3841(2) 0.0536(19) Uani 1 1 d D U . . .
H1BA H -0.118378 -0.011982 0.398039 0.064 Uiso 1 1 calc R . . . .
H1BB H -0.172550 -0.103632 0.382891 0.064 Uiso 1 1 calc R . . . .
C2B C -0.1558(12) 0.0304(12) 0.3722(2) 0.052(3) Uani 1 1 d D U . . .
H2BA H -0.218158 0.024504 0.377951 0.063 Uiso 1 1 calc R . . . .
H2BB H -0.102498 0.102801 0.372367 0.063 Uiso 1 1 calc R . . . .
C3B C -0.2148(12) 0.0425(13) 0.3408(2) 0.0536(19) Uani 1 1 d D U . . .
H3BA H -0.162258 0.114227 0.338822 0.064 Uiso 1 1 calc R . . . .
H3BB H -0.273088 0.041002 0.347503 0.064 Uiso 1 1 calc R . . . .
C4B C -0.2478(12) -0.0081(13) 0.3218(2) 0.047(3) Uani 1 1 d D U . . .
H4BA H -0.295029 -0.081445 0.323775 0.057 Uiso 1 1 calc R . . . .
H4BB H -0.283813 0.020370 0.314534 0.057 Uiso 1 1 calc R . . . .
C5B C -0.1864(10) -0.0460(12) 0.2930(2) 0.043(3) Uani 1 1 d D U . . .
H5BA H -0.239075 -0.037425 0.286298 0.051 Uiso 1 1 calc R . . . .
H5BB H -0.213264 -0.119229 0.295294 0.051 Uiso 1 1 calc R . . . .
C6B C -0.0921(11) -0.0031(12) 0.2809(2) 0.048(4) Uani 1 1 d D U . . .
H6BA H -0.110375 -0.033342 0.267705 0.057 Uiso 1 1 calc R . . . .
H6BB H -0.064336 0.070868 0.279490 0.057 Uiso 1 1 calc R . . . .
C7B C 0.0611(11) 0.0849(12) 0.3851(2) 0.0536(19) Uani 1 1 d D U . . .
H7BA H 0.077726 0.077055 0.398692 0.064 Uiso 1 1 calc R . . . .
H7BB H 0.036431 0.133949 0.385126 0.064 Uiso 1 1 calc R . . . .
C8B C 0.1549(11) 0.1262(13) 0.3730(2) 0.052(3) Uani 1 1 d D U . . .
H8BA H 0.209494 0.188631 0.379081 0.063 Uiso 1 1 calc R . . . .
H8BB H 0.177895 0.075986 0.372243 0.063 Uiso 1 1 calc R . . . .
C9B C 0.2275(12) 0.2023(13) 0.3431(2) 0.0536(19) Uani 1 1 d D U . . .
H9BA H 0.259347 0.159796 0.341498 0.064 Uiso 1 1 calc R . . . .
H9BB H 0.275825 0.265181 0.349996 0.064 Uiso 1 1 calc R . . . .
Cd2A Cd 0.57426(15) 0.15910(13) 0.41627(3) 0.0270(4) Uani 0.5 1 d . . . A 1
Cd2B Cd 0.52714(15) 0.17507(14) 0.41678(3) 0.0304(4) Uani 0.5 1 d . . . A 1
Ge1 Ge 0.3289(3) 0.0987(2) 0.40948(5) 0.0345(7) Uani 0.5 1 d . . . A 1
Ge2 Ge 0.41715(19) 0.1689(2) 0.39732(4) 0.0281(6) Uani 0.5 1 d . . . A 1
Ge3 Ge 0.41856(19) 0.2772(2) 0.39464(4) 0.0284(6) Uani 0.5 1 d . . . A 1
Ge4 Ge 0.6817(2) 0.1751(2) 0.43853(4) 0.0305(6) Uani 0.5 1 d . . . A 1
Ge5 Ge 0.6804(2) 0.1695(3) 0.39659(4) 0.0373(7) Uani 0.5 1 d . . . A 1
Ge6 Ge 0.8467(2) 0.2493(3) 0.41686(5) 0.0369(7) Uani 0.5 1 d . . . A 1
P1 P 0.2826(6) 0.2217(5) 0.41649(12) 0.0265(14) Uani 0.5 1 d . . . A 1
P3 P 0.7216(12) 0.0772(19) 0.4188(4) 0.035(4) Uani 0.5 1 d . . . A 1
Ge7 Ge 0.7566(2) 0.2344(2) 0.39405(3) 0.0263(5) Uani 0.5 1 d . . . A 2
Ge8 Ge 0.7672(2) 0.2398(2) 0.43615(3) 0.0263(5) Uani 0.5 1 d . . . A 2
P2 P 0.8619(5) 0.2035(6) 0.41394(10) 0.0292(15) Uani 0.5 1 d . . . A 2
C19 C 0.440(2) 0.000000 0.500000 0.170(12) Uani 1 2 d DS TU P . .
H19A H 0.411554 -0.013997 0.513183 0.254 Uiso 0.5 1 calc R . . B -1
H19B H 0.451759 0.066413 0.495738 0.254 Uiso 0.5 1 calc R . . B -1
H19C H 0.392344 -0.052416 0.491079 0.254 Uiso 0.5 1 calc R . . B -1
C20 C 0.535(2) 0.000000 0.500000 0.124(11) Uani 1 2 d DS TU P . .
C21 C 0.5880(15) 0.0183(17) 0.4828(4) 0.115(8) Uani 1 1 d D U . . .
H21 H 0.562664 0.029932 0.471023 0.138 Uiso 1 1 calc R . . . .
C22 C 0.6808(16) 0.0192(18) 0.4831(4) 0.131(9) Uani 1 1 d D U . . .
H22 H 0.718303 0.033466 0.471379 0.158 Uiso 1 1 calc R . . . .
C23 C 0.721(2) 0.000000 0.500000 0.170(12) Uani 1 2 d DS TU P . .
H23 H 0.783439 -0.000003 0.500000 0.204 Uiso 1 2 calc RS T P . .
Ge9 Ge 0.6915(5) 0.0708(7) 0.41608(14) 0.0277(12) Uani 0.5 1 d . . . A 2
Cd0A Cd 0.75777(12) 0.3927(3) 0.41504(10) 0.0232(9) Uani 0.5 1 d . . . . .

loop_
_atom_site_aniso_label
_atom_site_aniso_U_11
_atom_site_aniso_U_22
_atom_site_aniso_U_33
_atom_site_aniso_U_23
_atom_site_aniso_U_13
_atom_site_aniso_U_12
K1A 0.0262(13) 0.0401(16) 0.0231(12) 0.0067(11) 0.0030(10) 0.0114(12)
O1A 0.045(4) 0.056(4) 0.037(4) 0.006(3) 0.015(3) 0.022(3)
O2A 0.045(4) 0.078(5) 0.036(4) -0.008(4) 0.007(3) 0.013(4)
O3A 0.045(4) 0.056(4) 0.037(4) 0.006(3) 0.015(3) 0.022(3)
O4A 0.045(4) 0.078(5) 0.036(4) -0.008(4) 0.007(3) 0.013(4)
O5A 0.026(5) 0.045(6) 0.059(6) 0.025(5) 0.004(4) 0.007(4)
O6A 0.033(5) 0.038(5) 0.042(5) 0.009(4) -0.006(4) 0.002(4)
N1A 0.025(6) 0.051(7) 0.048(6) 0.016(5) 0.016(5) 0.015(5)
N2A 0.026(6) 0.054(8) 0.033(5) -0.005(5) -0.005(5) 0.001(5)
C1A 0.042(7) 0.032(7) 0.058(8) 0.011(6) 0.010(7) 0.002(6)
C2A 0.058(8) 0.031(7) 0.049(9) -0.003(6) 0.014(7) 0.015(6)
C3A 0.044(8) 0.062(8) 0.045(8) -0.011(7) 0.001(6) 0.028(6)
C4A 0.032(7) 0.085(9) 0.039(8) -0.005(7) 0.005(6) 0.024(7)
C5A 0.033(8) 0.079(9) 0.059(9) 0.014(7) 0.017(7) 0.021(7)
C6A 0.018(7) 0.065(10) 0.063(10) 0.005(7) 0.002(7) -0.005(6)
C7A 0.054(9) 0.041(8) 0.050(7) 0.023(5) 0.024(7) 0.022(7)
C8A 0.062(8) 0.046(8) 0.054(8) 0.016(6) 0.026(7) 0.028(6)
C9A 0.085(10) 0.080(10) 0.026(6) 0.004(6) 0.006(7) 0.040(8)
C10A 0.085(10) 0.122(15) 0.028(8) -0.002(8) 0.004(8) 0.044(9)
C11A 0.052(8) 0.107(14) 0.035(7) -0.011(8) -0.008(7) 0.024(8)
C12A 0.038(9) 0.069(11) 0.038(7) -0.014(6) -0.014(6) -0.004(7)
C13A 0.024(7) 0.062(10) 0.073(10) 0.027(8) 0.014(7) 0.014(7)
C14A 0.031(8) 0.062(10) 0.073(10) 0.027(8) -0.005(7) 0.006(7)
C15A 0.038(8) 0.073(10) 0.049(8) 0.027(7) -0.013(7) 0.011(7)
C16A 0.037(7) 0.061(9) 0.066(11) 0.029(8) -0.001(7) 0.012(7)
C17A 0.048(7) 0.035(7) 0.042(8) 0.004(6) 0.001(7) 0.004(6)
C18A 0.036(7) 0.039(8) 0.041(7) -0.002(6) -0.001(6) -0.005(6)
K1B 0.0311(16) 0.0311(16) 0.043(2) -0.0034(10) 0.0034(10) 0.006(2)
O1B 0.033(5) 0.045(6) 0.043(5) -0.010(4) 0.007(4) 0.014(5)
O2B 0.030(4) 0.052(5) 0.055(4) -0.010(3) 0.016(3) 0.000(3)
O3B 0.030(4) 0.052(5) 0.055(4) -0.010(3) 0.016(3) 0.000(3)
N1B 0.034(6) 0.035(6) 0.039(6) -0.011(5) -0.001(5) 0.002(5)
C1B 0.034(4) 0.051(5) 0.055(4) -0.012(3) 0.010(3) 0.006(3)
C2B 0.043(6) 0.050(6) 0.051(5) -0.020(5) 0.009(4) 0.014(5)
C3B 0.034(4) 0.051(5) 0.055(4) -0.012(3) 0.010(3) 0.006(3)
C4B 0.041(8) 0.049(9) 0.053(7) 0.001(6) 0.009(6) 0.023(7)
C5B 0.040(8) 0.045(8) 0.044(7) 0.003(6) 0.005(6) 0.023(7)
C6B 0.056(9) 0.046(9) 0.039(7) 0.010(7) 0.018(7) 0.024(8)
C7B 0.034(4) 0.051(5) 0.055(4) -0.012(3) 0.010(3) 0.006(3)
C8B 0.043(6) 0.050(6) 0.051(5) -0.020(5) 0.009(4) 0.014(5)
C9B 0.034(4) 0.051(5) 0.055(4) -0.012(3) 0.010(3) 0.006(3)
Cd2A 0.0150(9) 0.0270(9) 0.0360(10) 0.0005(8) 0.0007(9) 0.0083(8)
Cd2B 0.0161(9) 0.0289(10) 0.0420(11) -0.0025(9) -0.0005(9) 0.0081(9)
Ge1 0.0213(16) 0.0232(16) 0.058(2) -0.0050(15) -0.0089(15) 0.0102(14)
Ge2 0.0174(13) 0.0335(14) 0.0261(13) -0.0006(11) -0.0005(10) 0.0073(11)
Ge3 0.0157(12) 0.0336(15) 0.0261(13) 0.0018(11) -0.0022(10) 0.0049(11)
Ge4 0.0347(17) 0.0383(16) 0.0257(13) 0.0035(12) 0.0046(12) 0.0238(14)
Ge5 0.0260(16) 0.060(2) 0.0265(14) -0.0116(14) -0.0049(12) 0.0222(16)
Ge6 0.0167(14) 0.0291(16) 0.059(2) 0.0005(16) -0.0010(14) 0.0073(13)
P1 0.016(3) 0.019(3) 0.041(4) -0.001(3) -0.002(3) 0.006(3)
P3 0.022(9) 0.028(5) 0.047(9) -0.006(5) 0.003(7) 0.006(7)
Ge7 0.0228(14) 0.0308(14) 0.0218(12) -0.0001(11) 0.0031(11) 0.0107(12)
Ge8 0.0228(14) 0.0369(15) 0.0208(11) -0.0054(11) -0.0022(11) 0.0163(12)
P2 0.021(3) 0.031(4) 0.032(4) 0.000(3) 0.004(3) 0.011(3)
C19 0.069(9) 0.18(3) 0.30(3) 0.01(3) 0.005(13) 0.089(13)
C20 0.057(10) 0.12(3) 0.21(3) -0.02(2) -0.008(12) 0.062(13)
C21 0.058(12) 0.074(15) 0.21(3) -0.025(17) -0.007(11) 0.032(12)
C22 0.050(12) 0.087(17) 0.25(3) -0.015(19) 0.014(13) 0.027(11)
C23 0.069(9) 0.18(3) 0.30(3) 0.01(3) 0.005(13) 0.089(13)
Ge9 0.018(3) 0.024(2) 0.039(3) -0.0008(19) 0.004(3) 0.009(3)
Cd0A 0.0196(7) 0.024(2) 0.027(2) 0.0033(17) -0.0001(9) 0.0118(7)

loop_
_atom_type_symbol
_atom_type_description
_atom_type_scat_dispersion_real
_atom_type_scat_dispersion_imag
_atom_type_scat_source
C C 0.0030 0.0020 'International Tables Vol C Tables 4.2.6.8 and 6.1.1.4'
H H 0.0000 0.0000 'International Tables Vol C Tables 4.2.6.8 and 6.1.1.4'
Cd Cd -0.8080 1.2020 'International Tables Vol C Tables 4.2.6.8 and 6.1.1.4'
Ge Ge 0.1550 1.8000 'International Tables Vol C Tables 4.2.6.8 and 6.1.1.4'
K K 0.2010 0.2490 'International Tables Vol C Tables 4.2.6.8 and 6.1.1.4'
N N 0.0060 0.0030 'International Tables Vol C Tables 4.2.6.8 and 6.1.1.4'
O O 0.0110 0.0060 'International Tables Vol C Tables 4.2.6.8 and 6.1.1.4'
P P 0.1020 0.0940 'International Tables Vol C Tables 4.2.6.8 and 6.1.1.4'

loop_
_geom_angle_atom_site_label_1
_geom_angle_atom_site_label_2
_geom_angle_atom_site_label_3
_geom_angle
_geom_angle_site_symmetry_1
_geom_angle_site_symmetry_3
C3A O1A C2A 110.5(12) . .
C5A O2A C4A 111.9(11) . .
C8A O3A C9A 112.1(11) . .
C11A O4A C10A 106.8(13) . .
C14A O5A C15A 113.0(11) . .
C17A O6A C16A 111.5(12) . .
C7A N1A C1A 108.1(12) . .
C13A N1A C1A 111.2(13) . .
C13A N1A C7A 111.1(11) . .
C12A N2A C6A 108.8(13) . .
C12A N2A C18A 112.0(14) . .
C18A N2A C6A 109.2(12) . .
N1A C1A H1AA 108.7 . .
N1A C1A H1AB 108.7 . .
N1A C1A C2A 114.2(13) . .
H1AA C1A H1AB 107.6 . .
C2A C1A H1AA 108.7 . .
C2A C1A H1AB 108.7 . .
O1A C2A C1A 108.5(12) . .
O1A C2A H2AA 110.0 . .
O1A C2A H2AB 110.0 . .
C1A C2A H2AA 110.0 . .
C1A C2A H2AB 110.0 . .
H2AA C2A H2AB 108.4 . .
O1A C3A H3AA 110.3 . .
O1A C3A H3AB 110.3 . .
O1A C3A C4A 107.0(13) . .
H3AA C3A H3AB 108.6 . .
C4A C3A H3AA 110.3 . .
C4A C3A H3AB 110.3 . .
O2A C4A C3A 110.2(12) . .
O2A C4A H4AA 109.6 . .
O2A C4A H4AB 109.6 . .
C3A C4A H4AA 109.6 . .
C3A C4A H4AB 109.6 . .
H4AA C4A H4AB 108.1 . .
O2A C5A H5AA 109.5 . .
O2A C5A H5AB 109.5 . .
O2A C5A C6A 110.8(12) . .
H5AA C5A H5AB 108.1 . .
C6A C5A H5AA 109.5 . .
C6A C5A H5AB 109.5 . .
N2A C6A H6AA 108.9 . .
N2A C6A H6AB 108.9 . .
C5A C6A N2A 113.3(13) . .
C5A C6A H6AA 108.9 . .
C5A C6A H6AB 108.9 . .
H6AA C6A H6AB 107.7 . .
N1A C7A H7AA 108.8 . .
N1A C7A H7AB 108.8 . .
N1A C7A C8A 114.0(12) . .
H7AA C7A H7AB 107.6 . .
C8A C7A H7AA 108.8 . .
C8A C7A H7AB 108.8 . .
O3A C8A C7A 110.0(12) . .
O3A C8A H8AA 109.7 . .
O3A C8A H8AB 109.7 . .
C7A C8A H8AA 109.7 . .
C7A C8A H8AB 109.7 . .
H8AA C8A H8AB 108.2 . .
O3A C9A H9AA 109.5 . .
O3A C9A H9AB 109.5 . .
O3A C9A C10A 110.5(14) . .
H9AA C9A H9AB 108.1 . .
C10A C9A H9AA 109.5 . .
C10A C9A H9AB 109.5 . .
O4A C10A H10A 110.1 . .
O4A C10A H10B 110.1 . .
C9A C10A O4A 107.9(15) . .
C9A C10A H10A 110.1 . .
C9A C10A H10B 110.1 . .
H10A C10A H10B 108.4 . .
O4A C11A H11A 109.4 . .
O4A C11A H11B 109.4 . .
O4A C11A C12A 111.1(14) . .
H11A C11A H11B 108.0 . .
C12A C11A H11A 109.4 . .
C12A C11A H11B 109.4 . .
N2A C12A C11A 116.3(16) . .
N2A C12A H12A 108.2 . .
N2A C12A H12B 108.2 . .
C11A C12A H12A 108.2 . .
C11A C12A H12B 108.2 . .
H12A C12A H12B 107.4 . .
N1A C13A H13A 108.9 . .
N1A C13A H13B 108.9 . .
N1A C13A C14A 113.2(13) . .
H13A C13A H13B 107.7 . .
C14A C13A H13A 108.9 . .
C14A C13A H13B 108.9 . .
O5A C14A C13A 109.4(14) . .
O5A C14A H14A 109.8 . .
O5A C14A H14B 109.8 . .
C13A C14A H14A 109.8 . .
C13A C14A H14B 109.8 . .
H14A C14A H14B 108.2 . .
O5A C15A H15A 109.7 . .
O5A C15A H15B 109.7 . .
O5A C15A C16A 109.7(13) . .
H15A C15A H15B 108.2 . .
C16A C15A H15A 109.7 . .
C16A C15A H15B 109.7 . .
O6A C16A C15A 109.8(14) . .
O6A C16A H16A 109.7 . .
O6A C16A H16B 109.7 . .
C15A C16A H16A 109.7 . .
C15A C16A H16B 109.7 . .
H16A C16A H16B 108.2 . .
O6A C17A H17A 109.8 . .
O6A C17A H17B 109.8 . .
O6A C17A C18A 109.3(13) . .
H17A C17A H17B 108.3 . .
C18A C17A H17A 109.8 . .
C18A C17A H17B 109.8 . .
N2A C18A C17A 111.8(12) . .
N2A C18A H18A 109.3 . .
N2A C18A H18B 109.3 . .
C17A C18A H18A 109.3 . .
C17A C18A H18B 109.3 . .
H18A C18A H18B 107.9 . .
C3B O1B C2B 112.9(11) . .
C5B O2B C4B 113.3(11) . .
C8B O3B C9B 110.8(12) . .
C6B N1B C1B 110.5(12) 10 .
C6B N1B C7B 107.8(12) 10 .
C7B N1B C1B 110.3(12) . .
N1B C1B H1BA 109.1 . .
N1B C1B H1BB 109.1 . .
N1B C1B C2B 112.5(13) . .
H1BA C1B H1BB 107.8 . .
C2B C1B H1BA 109.1 . .
C2B C1B H1BB 109.1 . .
O1B C2B C1B 109.5(12) . .
O1B C2B H2BA 109.8 . .
O1B C2B H2BB 109.8 . .
C1B C2B H2BA 109.8 . .
C1B C2B H2BB 109.8 . .
H2BA C2B H2BB 108.2 . .
O1B C3B H3BA 109.5 . .
O1B C3B H3BB 109.5 . .
O1B C3B C4B 110.8(14) . .
H3BA C3B H3BB 108.1 . .
C4B C3B H3BA 109.5 . .
C4B C3B H3BB 109.5 . .
O2B C4B C3B 109.5(13) . .
O2B C4B H4BA 109.8 . .
O2B C4B H4BB 109.8 . .
C3B C4B H4BA 109.8 . .
C3B C4B H4BB 109.8 . .
H4BA C4B H4BB 108.2 . .
O2B C5B H5BA 110.1 . .
O2B C5B H5BB 110.1 . .
O2B C5B C6B 107.9(12) . .
H5BA C5B H5BB 108.4 . .
C6B C5B H5BA 110.1 . .
C6B C5B H5BB 110.1 . .
N1B C6B C5B 114.0(12) 10 .
N1B C6B H6BA 108.7 10 .
N1B C6B H6BB 108.7 10 .
C5B C6B H6BA 108.7 . .
C5B C6B H6BB 108.7 . .
H6BA C6B H6BB 107.6 . .
N1B C7B H7BA 109.1 . .
N1B C7B H7BB 109.1 . .
N1B C7B C8B 112.5(12) . .
H7BA C7B H7BB 107.8 . .
C8B C7B H7BA 109.1 . .
C8B C7B H7BB 109.1 . .
O3B C8B C7B 109.9(14) . .
O3B C8B H8BA 109.7 . .
O3B C8B H8BB 109.7 . .
C7B C8B H8BA 109.7 . .
C7B C8B H8BB 109.7 . .
H8BA C8B H8BB 108.2 . .
O3B C9B C9B 108.2(14) . 10
O3B C9B H9BA 110.1 . .
O3B C9B H9BB 110.1 . .
C9B C9B H9BA 110.1 10 .
C9B C9B H9BB 110.1 10 .
H9BA C9B H9BB 108.4 . .
Cd2B Cd2A Cd2B 35.28(14) . 9
Cd2B Cd2A Ge1 63.31(7) 9 .
Cd2B Cd2A Ge1 29.48(16) . .
Cd2B Cd2A Ge2 31.90(19) . .
Cd2B Cd2A Ge3 37.14(19) . 9
Cd2B Cd2A Ge4 128.8(2) . .
Cd2B Cd2A Ge5 137.4(3) . .
Cd2B Cd2A P3 171.4(6) . .
Cd2B Cd2A Cd0A 94.22(19) . .
Cd2B Cd2A Cd0A 100.07(19) . 9
Ge2 Cd2A Cd2B 52.52(7) . 9
Ge2 Cd2A Ge1 25.37(9) . .
Ge2 Cd2A P3 150.2(5) . .
Ge2 Cd2A Cd0A 102.74(10) . .
Ge2 Cd2A Cd0A 110.04(10) . 9
Ge3 Cd2A Cd2B 61.78(8) 9 9
Ge3 Cd2A Ge1 42.88(9) 9 .
Ge3 Cd2A Ge2 62.73(9) 9 .
Ge3 Cd2A P3 134.8(5) 9 .
Ge3 Cd2A Cd0A 112.91(15) 9 9
Ge3 Cd2A Cd0A 110.70(14) 9 .
Ge4 Cd2A Cd2B 112.26(11) . 9
Ge4 Cd2A Ge1 142.58(13) . .
Ge4 Cd2A Ge2 160.72(13) . .
Ge4 Cd2A Ge3 100.63(11) . 9
Ge4 Cd2A P3 48.7(5) . .
Ge4 Cd2A Cd0A 72.93(12) . .
Ge4 Cd2A Cd0A 65.82(12) . 9
Ge5 Cd2A Cd2B 116.19(13) . 9
Ge5 Cd2A Ge1 130.30(13) . .
Ge5 Cd2A Ge2 110.63(12) . .
Ge5 Cd2A Ge3 173.15(14) . 9
Ge5 Cd2A Ge4 86.20(13) . .
Ge5 Cd2A P3 50.2(5) . .
Ge5 Cd2A Cd0A 71.61(16) . .
Ge5 Cd2A Cd0A 70.23(17) . 9
P3 Cd2A Cd2B 151.1(4) . 9
P3 Cd2A Ge1 145.6(4) . .
P3 Cd2A Cd0A 92.5(5) . .
Cd0A Cd2A Cd2B 64.98(9) 9 9
Cd0A Cd2A Cd2B 58.95(8) . 9
Cd0A Cd2A Ge1 121.32(10) . .
Cd0A Cd2A Ge1 127.94(10) 9 .
Cd0A Cd2A P3 86.2(4) 9 .
Cd0A Cd2A Cd0A 7.34(11) 9 .
Cd2A Cd2B Cd2A 123.40(19) . 9
Cd2A Cd2B Cd2B 134.03(16) . 9
Cd2A Cd2B Ge1 141.4(2) . .
Cd2A Cd2B Ge2 135.6(3) . .
Cd2A Cd2B Ge2 152.4(2) . 9
Cd2A Cd2B Ge3 128.4(2) . 9
Cd2A Cd2B Ge3 145.9(2) . .
Cd2A Cd2B Ge4 37.16(19) . .
Cd2A Cd2B Ge5 30.28(19) . .
Cd2A Cd2B P1 138.1(2) . 9
Cd2A Cd2B Cd0A 64.71(17) . 9
Cd2B Cd2B Cd2A 10.69(4) 9 9
Cd2B Cd2B Ge2 45.36(8) 9 9
Cd2B Cd2B Ge3 40.99(7) 9 .
Cd2B Cd2B Ge4 115.17(10) 9 .
Cd2B Cd2B Ge5 116.86(11) 9 .
Cd2B Cd2B P1 87.79(13) 9 9
Cd2B Cd2B Cd0A 69.52(8) 9 9
Ge1 Cd2B Cd2A 93.11(9) . 9
Ge1 Cd2B Cd2B 82.50(8) . 9
Ge1 Cd2B Ge2 59.15(10) . 9
Ge1 Cd2B Ge3 51.17(10) . .
Ge1 Cd2B Ge4 150.10(13) . .
Ge1 Cd2B Ge5 132.86(12) . .
Ge1 Cd2B P1 12.07(15) . 9
Ge1 Cd2B Cd0A 150.73(12) . 9
Ge2 Cd2B Cd2A 53.21(7) 9 9
Ge2 Cd2B Cd2A 77.54(10) . 9
Ge2 Cd2B Cd2B 69.10(11) . 9
Ge2 Cd2B Ge1 33.45(12) . .
Ge2 Cd2B Ge2 72.09(13) . 9
Ge2 Cd2B Ge3 28.29(10) . .
Ge2 Cd2B Ge3 57.40(9) 9 .
Ge2 Cd2B Ge4 172.69(14) . .
Ge2 Cd2B Ge4 115.20(11) 9 .
Ge2 Cd2B Ge5 110.31(12) . .
Ge2 Cd2B P1 45.52(17) . 9
Ge2 Cd2B P1 56.52(14) 9 9
Ge2 Cd2B Cd0A 103.21(14) 9 9
Ge2 Cd2B Cd0A 122.76(13) . 9
Ge3 Cd2B Cd2A 88.61(11) 9 9
Ge3 Cd2B Cd2A 49.26(6) . 9
Ge3 Cd2B Cd2B 81.67(11) 9 9
Ge3 Cd2B Ge1 56.65(12) 9 .
Ge3 Cd2B Ge2 86.09(13) 9 .
Ge3 Cd2B Ge2 36.46(11) 9 9
Ge3 Cd2B Ge3 85.59(13) 9 .
Ge3 Cd2B Ge4 100.26(12) 9 .
Ge3 Cd2B Ge5 158.32(15) 9 .
Ge3 Cd2B P1 61.31(15) . 9
Ge3 Cd2B P1 46.52(17) 9 9
Ge3 Cd2B Cd0A 124.28(17) 9 9
Ge3 Cd2B Cd0A 100.09(9) . 9
Ge4 Cd2B Cd2A 106.05(9) . 9
Ge4 Cd2B Ge3 154.82(10) . .
Ge4 Cd2B P1 138.28(17) . 9
Ge4 Cd2B Cd0A 56.36(9) . 9
Ge5 Cd2B Cd2A 108.29(10) . 9
Ge5 Cd2B Ge2 161.11(12) . 9
Ge5 Cd2B Ge3 115.63(11) . .
Ge5 Cd2B Ge4 62.64(9) . .
Ge5 Cd2B P1 138.78(16) . 9
Ge5 Cd2B Cd0A 59.19(14) . 9
P1 Cd2B Cd2A 98.46(14) 9 9
P1 Cd2B Cd0A 157.21(17) 9 9
Cd0A Cd2B Cd2A 58.83(8) 9 9
Cd2B Ge1 Cd2A 9.13(5) . .
Cd2B Ge1 Ge2 61.94(10) . 9
Ge1 Ge1 Cd2A 100.92(8) 9 .
Ge1 Ge1 Cd2B 91.91(9) 9 .
Ge1 Ge1 Ge2 33.50(13) 9 9
Ge1 Ge1 Ge3 57.59(14) 9 .
Ge1 Ge1 Ge3 68.42(18) 9 9
Ge1 Ge1 P1 20.45(18) 9 .
Ge2 Ge1 Cd2A 70.27(9) 9 .
Ge2 Ge1 Cd2A 53.61(15) . .
Ge2 Ge1 Cd2B 51.42(15) . .
Ge2 Ge1 Ge1 90.5(2) . 9
Ge2 Ge1 Ge2 83.22(19) . 9
Ge2 Ge1 Ge3 95.13(18) . 9
Ge2 Ge1 Ge3 37.27(16) . .
Ge2 Ge1 P1 93.8(2) . .
Ge3 Ge1 Cd2A 80.64(11) . .
Ge3 Ge1 Cd2A 52.77(9) 9 .
Ge3 Ge1 Cd2B 48.89(10) 9 .
Ge3 Ge1 Cd2B 74.20(12) . .
Ge3 Ge1 Ge2 37.48(11) 9 9
Ge3 Ge1 Ge2 66.18(11) . 9
Ge3 Ge1 Ge3 96.85(15) 9 .
Ge3 Ge1 P1 88.3(3) 9 .
P1 Ge1 Cd2A 118.77(19) . .
P1 Ge1 Cd2A 123.0(6) 9 .
P1 Ge1 Cd2B 124.9(6) 9 .
P1 Ge1 Cd2B 109.64(19) . .
P1 Ge1 Ge1 88.4(6) 9 9
P1 Ge1 Ge2 176.1(7) 9 .
P1 Ge1 Ge2 93.8(6) 9 9
P1 Ge1 Ge2 53.9(2) . 9
P1 Ge1 Ge3 143.2(6) 9 .
P1 Ge1 Ge3 56.73(19) . .
P1 Ge1 Ge3 81.0(6) 9 9
P1 Ge1 P1 86.5(6) 9 .
Cd2A Ge2 Ge2 77.03(9) . 9
Cd2A Ge2 Ge3 57.47(8) . 9
Cd2B Ge2 Cd2A 74.26(8) 9 .
Cd2B Ge2 Cd2A 12.54(7) . .
Cd2B Ge2 Cd2B 65.53(11) . 9
Cd2B Ge2 Ge1 94.55(14) . 9
Cd2B Ge2 Ge2 43.43(8) 9 9
Cd2B Ge2 Ge2 64.49(10) . 9
Cd2B Ge2 Ge3 68.34(9) 9 9
Cd2B Ge2 Ge3 46.85(9) . 9
Cd2B Ge2 P1 93.8(2) . 9
Ge1 Ge2 Cd2A 107.04(13) 9 .
Ge1 Ge2 Cd2A 101.03(18) . .
Ge1 Ge2 Cd2B 109.34(18) . 9
Ge1 Ge2 Cd2B 58.91(10) 9 9
Ge1 Ge2 Cd2B 95.13(18) . .
Ge1 Ge2 Ge1 55.98(19) . 9
Ge1 Ge2 Ge2 30.38(11) 9 9
Ge1 Ge2 Ge2 66.39(16) . 9
Ge1 Ge2 Ge3 54.78(11) 9 9
Ge1 Ge2 Ge3 53.85(15) . 9
Ge1 Ge2 Ge3 109.7(2) . .
Ge1 Ge2 P1 1.4(2) . 9
Ge3 Ge2 Cd2A 121.50(16) . .
Ge3 Ge2 Cd2B 49.18(12) . 9
Ge3 Ge2 Cd2B 114.44(18) . .
Ge3 Ge2 Ge1 59.21(14) . 9
Ge3 Ge2 Ge2 33.09(9) 9 9
Ge3 Ge2 Ge2 71.95(16) . 9
Ge3 Ge2 Ge3 105.03(15) . 9
Ge3 Ge2 P1 109.9(2) . 9
P1 Ge2 Cd2A 99.8(2) 9 .
P1 Ge2 Cd2B 108.4(2) 9 9
P1 Ge2 Ge1 55.59(18) 9 9
P1 Ge2 Ge2 65.3(2) 9 9
P1 Ge2 Ge3 52.5(2) 9 9
Cd2A Ge3 Cd2B 68.96(8) 9 .
Cd2A Ge3 Ge2 59.79(9) 9 9
Cd2B Ge3 Cd2A 14.41(7) 9 9
Cd2B Ge3 Cd2B 57.35(10) 9 .
Cd2B Ge3 Ge1 98.54(14) 9 .
Cd2B Ge3 Ge1 74.45(14) 9 9
Cd2B Ge3 Ge2 47.06(10) 9 9
Cd2B Ge3 P1 92.9(2) 9 .
Ge1 Ge3 Cd2A 112.95(12) . 9
Ge1 Ge3 Cd2A 84.34(13) 9 9
Ge1 Ge3 Cd2B 78.78(12) 9 .
Ge1 Ge3 Cd2B 54.64(9) . .
Ge1 Ge3 Ge1 54.00(15) 9 .
Ge1 Ge3 Ge2 31.02(12) 9 9
Ge1 Ge3 Ge2 59.04(11) . 9
Ge1 Ge3 P1 20.29(18) 9 .
Ge2 Ge3 Cd2A 106.21(16) . 9
Ge2 Ge3 Cd2B 94.35(16) . 9
Ge2 Ge3 Cd2B 54.26(8) 9 .
Ge2 Ge3 Cd2B 37.27(12) . .
Ge2 Ge3 Ge1 83.31(16) . 9
Ge2 Ge3 Ge1 33.07(13) . .
Ge2 Ge3 Ge2 74.96(15) . 9
Ge2 Ge3 P1 90.0(2) . .
P1 Ge3 Cd2A 100.8(2) . 9
P1 Ge3 Cd2B 95.7(2) . .
P1 Ge3 Ge1 57.14(17) . .
P1 Ge3 Ge2 51.3(2) . 9
Cd2A Ge4 Cd2B 14.00(7) . .
Cd2A Ge4 Ge5 45.29(10) . .
Cd2A Ge4 Ge6 98.91(13) . .
Cd2A Ge4 P3 86.7(5) . .
Cd2A Ge4 Cd0A 70.96(12) . 9
Cd2A Ge4 Cd0A 68.70(11) . .
Cd2B Ge4 Ge5 58.07(9) . .
Cd2B Ge4 Cd0A 69.94(9) . 9
Cd2B Ge4 Cd0A 67.30(8) . .
Ge5 Ge4 Cd0A 62.55(15) . .
Ge6 Ge4 Cd2B 108.74(12) . .
Ge6 Ge4 Ge5 55.97(11) . .
Ge6 Ge4 Cd0A 58.61(13) . 9
Ge6 Ge4 Cd0A 61.16(12) . .
P3 Ge4 Cd2B 100.4(4) . .
P3 Ge4 Ge5 52.8(6) . .
P3 Ge4 Ge6 56.3(6) . .
P3 Ge4 Cd0A 106.6(7) . .
P3 Ge4 Cd0A 105.2(7) . 9
Cd0A Ge4 Ge5 62.67(17) 9 .
Cd0A Ge4 Cd0A 2.88(5) 9 .
Cd2A Ge5 Cd2B 12.29(8) . .
Cd2A Ge5 Ge4 48.51(10) . .
Cd2A Ge5 Ge6 103.30(15) . .
Cd2A Ge5 P3 87.9(6) . .
Cd2A Ge5 Cd0A 71.55(12) . .
Cd2A Ge5 Cd0A 69.65(12) . 9
Cd2B Ge5 Ge4 59.29(9) . .
Cd2B Ge5 Cd0A 68.95(10) . .
Cd2B Ge5 Cd0A 68.71(10) . 9
Ge4 Ge5 Cd0A 65.53(13) . .
Ge4 Ge5 Cd0A 58.67(13) . 9
Ge6 Ge5 Cd2B 111.08(14) . .
Ge6 Ge5 Ge4 57.33(11) . .
Ge6 Ge5 Cd0A 57.43(11) . 9
Ge6 Ge5 Cd0A 62.79(12) . .
P3 Ge5 Cd2B 100.1(6) . .
P3 Ge5 Ge4 51.1(6) . .
P3 Ge5 Ge6 56.3(5) . .
P3 Ge5 Cd0A 100.5(6) . 9
P3 Ge5 Cd0A 107.9(6) . .
Cd0A Ge5 Cd0A 7.44(16) 9 .
Ge4 Ge6 Cd0A 70.49(12) . .
Ge4 Ge6 Cd0A 65.13(13) . 9
Ge5 Ge6 Ge4 66.70(11) . .
Ge5 Ge6 Cd0A 68.66(15) . 9
Ge5 Ge6 Cd0A 68.90(14) . .
P3 Ge6 Ge4 54.8(6) . .
P3 Ge6 Ge5 56.7(5) . .
P3 Ge6 Cd0A 113.1(5) . .
P3 Ge6 Cd0A 109.5(5) . 9
Cd0A Ge6 Cd0A 5.55(19) 9 .
Ge1 P1 Cd2B 43.0(5) 9 9
Ge1 P1 Cd2B 77.17(19) . 9
Ge1 P1 Ge1 71.2(6) 9 .
Ge1 P1 Ge2 2.5(4) 9 9
Ge1 P1 Ge3 78.7(6) 9 .
Ge1 P1 P1 19.61(17) . 9
Ge1 P1 P1 73.9(5) 9 9
Ge2 P1 Cd2B 40.66(14) 9 9
Ge2 P1 Ge1 70.5(2) 9 .
Ge2 P1 Ge3 76.2(3) 9 .
Ge2 P1 P1 74.1(3) 9 9
Ge3 P1 Cd2B 40.53(14) . 9
Ge3 P1 Ge1 66.1(2) . .
Ge3 P1 P1 85.7(3) . 9
P1 P1 Cd2B 92.21(12) 9 9
Ge4 P3 Cd2A 44.7(4) . .
Ge4 P3 Ge5 76.1(7) . .
Ge4 P3 Ge6 69.0(7) . .
Ge5 P3 Cd2A 41.9(3) . .
Ge6 P3 Cd2A 83.8(7) . .
Ge6 P3 Ge5 66.9(7) . .
P2 Ge7 Ge8 52.1(2) . .
P2 Ge7 Ge9 56.4(2) . .
P2 Ge7 Cd0A 99.4(2) . .
P2 Ge7 Cd0A 92.2(2) . 9
Ge9 Ge7 Ge8 56.3(2) . .
Ge9 Ge7 Cd0A 110.8(2) . .
Cd0A Ge7 Ge8 59.02(12) . .
Cd0A Ge7 Ge8 49.96(11) 9 .
Cd0A Ge7 Ge9 102.2(2) 9 .
Cd0A Ge7 Cd0A 9.07(18) 9 .
P2 Ge8 Ge7 51.4(2) . .
P2 Ge8 Ge9 56.5(3) . .
P2 Ge8 Cd0A 98.8(3) . .
Ge9 Ge8 Ge7 57.1(2) . .
Ge9 Ge8 Cd0A 111.3(2) . .
Cd0A Ge8 Ge7 58.84(17) . .
Cd0A Ge8 Ge7 58.20(19) 9 .
Cd0A Ge8 P2 98.5(3) 9 .
Cd0A Ge8 Ge9 110.5(3) 9 .
Cd0A Ge8 Cd0A 0.8(3) 9 .
Ge7 P2 Ge8 76.5(3) . .
Ge7 P2 Ge9 68.7(3) . .
Ge8 P2 Ge9 67.7(3) . .
H19A C19 H19B 109.5 . .
H19A C19 H19C 109.5 . .
H19B C19 H19C 109.5 . .
C20 C19 H19A 109.5 . .
C20 C19 H19B 109.5 . .
C20 C19 H19C 109.5 . .
C21 C20 C19 119.1(17) . .
C21 C20 C19 119.1(17) 8_556 .
C21 C20 C21 122(3) . 8_556
C20 C21 H21 120.9 . .
C20 C21 C22 118(3) . .
C22 C21 H21 120.9 . .
C21 C22 H22 118.2 . .
C23 C22 C21 124(3) . .
C23 C22 H22 118.2 . .
C22 C23 C22 115(4) . 8_556
C22 C23 H23 122.7 8_556 .
C22 C23 H23 122.7 . .
Ge8 Ge9 Ge7 66.6(2) . .
P2 Ge9 Ge7 54.9(3) . .
P2 Ge9 Ge8 55.8(3) . .
Cd2A Cd0A Cd2A 77.40(10) 9 .
Cd2A Cd0A Ge5 105.53(11) 9 .
Cd2A Cd0A Ge5 36.83(8) . .
Cd2A Cd0A Ge5 40.13(10) 9 9
Cd2A Cd0A Ge6 147.64(11) 9 .
Ge4 Cd0A Cd2A 43.22(8) 9 9
Ge4 Cd0A Cd2A 106.73(11) 9 .
Ge4 Cd0A Ge5 58.67(11) 9 9
Ge4 Cd0A Ge5 113.46(19) 9 .
Ge4 Cd0A Ge6 153.5(3) 9 .
Ge5 Cd0A Cd2A 105.30(12) 9 .
Ge5 Cd0A Ge5 141.02(12) 9 .
Ge5 Cd0A Ge6 147.9(2) 9 .
Ge6 Cd0A Cd2A 70.52(10) . .
Ge6 Cd0A Cd2A 157.15(15) 9 .
Ge6 Cd0A Cd2A 79.90(13) 9 9
Ge6 Cd0A Ge4 56.26(10) 9 9
Ge6 Cd0A Ge5 158.4(2) 9 .
Ge6 Cd0A Ge5 48.31(11) . .
Ge6 Cd0A Ge5 53.92(13) 9 9
Ge6 Cd0A Ge6 131.82(12) 9 .
Ge7 Cd0A Ge7 170.91(18) 9 .
Ge7 Cd0A Ge8 108.8(2) 9 .
Ge7 Cd0A Ge8 62.14(11) . .
Ge8 Cd0A Ge7 117.2(3) 9 .
Ge8 Cd0A Ge8 174.38(15) 9 .
Cd0A Cd0A Cd2A 53.1(6) 9 .
Cd0A Cd0A Cd2A 119.5(7) 9 9
Cd0A Cd0A Ge4 159.4(3) 9 9
Cd0A Cd0A Ge5 54.5(16) 9 .
Cd0A Cd0A Ge5 118.1(17) 9 9
Cd0A Cd0A Ge6 33.4(12) 9 .
Cd0A Cd0A Ge6 141.1(14) 9 9
Cd0A Cd0A Ge7 59.0(17) 9 .
Cd0A Cd0A Ge7 111.9(18) 9 9
Cd0A Cd0A Ge8 4.0(13) 9 .
Cd0A Cd0A Ge8 175.2(16) 9 9

loop_
_geom_bond_atom_site_label_1
_geom_bond_atom_site_label_2
_geom_bond_distance
_geom_bond_site_symmetry_2
O1A C2A 1.434(18) .
O1A C3A 1.423(18) .
O2A C4A 1.414(19) .
O2A C5A 1.41(2) .
O3A C8A 1.397(19) .
O3A C9A 1.428(18) .
O4A C10A 1.46(2) .
O4A C11A 1.36(2) .
O5A C14A 1.41(2) .
O5A C15A 1.416(17) .
O6A C16A 1.435(19) .
O6A C17A 1.426(17) .
N1A C1A 1.48(2) .
N1A C7A 1.477(18) .
N1A C13A 1.46(2) .
N2A C6A 1.53(2) .
N2A C12A 1.445(19) .
N2A C18A 1.456(19) .
C1A H1AA 0.9900 .
C1A H1AB 0.9900 .
C1A C2A 1.503(18) .
C2A H2AA 0.9900 .
C2A H2AB 0.9900 .
C3A H3AA 0.9900 .
C3A H3AB 0.9900 .
C3A C4A 1.495(15) .
C4A H4AA 0.9900 .
C4A H4AB 0.9900 .
C5A H5AA 0.9900 .
C5A H5AB 0.9900 .
C5A C6A 1.498(18) .
C6A H6AA 0.9900 .
C6A H6AB 0.9900 .
C7A H7AA 0.9900 .
C7A H7AB 0.9900 .
C7A C8A 1.491(17) .
C8A H8AA 0.9900 .
C8A H8AB 0.9900 .
C9A H9AA 0.9900 .
C9A H9AB 0.9900 .
C9A C10A 1.439(19) .
C10A H10A 0.9900 .
C10A H10B 0.9900 .
C11A H11A 0.9900 .
C11A H11B 0.9900 .
C11A C12A 1.467(18) .
C12A H12A 0.9900 .
C12A H12B 0.9900 .
C13A H13A 0.9900 .
C13A H13B 0.9900 .
C13A C14A 1.484(17) .
C14A H14A 0.9900 .
C14A H14B 0.9900 .
C15A H15A 0.9900 .
C15A H15B 0.9900 .
C15A C16A 1.488(15) .
C16A H16A 0.9900 .
C16A H16B 0.9900 .
C17A H17A 0.9900 .
C17A H17B 0.9900 .
C17A C18A 1.471(18) .
C18A H18A 0.9900 .
C18A H18B 0.9900 .
O1B C2B 1.429(16) .
O1B C3B 1.43(2) .
O2B C4B 1.434(18) .
O2B C5B 1.412(17) .
O3B C8B 1.412(19) .
O3B C9B 1.439(17) .
N1B C1B 1.496(19) .
N1B C6B 1.45(2) 10
N1B C7B 1.480(18) .
C1B H1BA 0.9900 .
C1B H1BB 0.9900 .
C1B C2B 1.513(18) .
C2B H2BA 0.9900 .
C2B H2BB 0.9900 .
C3B H3BA 0.9900 .
C3B H3BB 0.9900 .
C3B C4B 1.468(17) .
C4B H4BA 0.9900 .
C4B H4BB 0.9900 .
C5B H5BA 0.9900 .
C5B H5BB 0.9900 .
C5B C6B 1.500(14) .
C6B H6BA 0.9900 .
C6B H6BB 0.9900 .
C7B H7BA 0.9900 .
C7B H7BB 0.9900 .
C7B C8B 1.494(16) .
C8B H8BA 0.9900 .
C8B H8BB 0.9900 .
C9B C9B 1.50(3) 10
C9B H9BA 0.9900 .
C9B H9BB 0.9900 .
Cd2A Cd2B 3.358(3) 9
Cd2A Cd2B 0.866(2) .
Cd2A Ge1 3.406(4) .
Cd2A Ge2 2.794(4) .
Cd2A Ge3 2.726(3) 9
Cd2A Ge4 2.163(3) .
Cd2A Ge5 2.052(4) .
Cd2A P3 3.072(19) .
Cd2A Cd0A 2.985(3) 9
Cd2A Cd0A 3.247(3) .
Cd2B Cd2B 2.697(4) 9
Cd2B Ge1 2.686(4) .
Cd2B Ge2 2.109(3) .
Cd2B Ge2 2.768(4) 9
Cd2B Ge3 2.101(3) 9
Cd2B Ge3 3.170(4) .
Cd2B Ge4 2.789(4) .
Cd2B Ge5 2.753(4) .
Cd2B P1 3.229(8) 9
Cd2B Cd0A 3.251(3) 9
Ge1 Ge1 2.232(6) 9
Ge1 Ge2 1.487(5) .
Ge1 Ge2 2.693(4) 9
Ge1 Ge3 2.329(4) 9
Ge1 Ge3 2.566(5) .
Ge1 P1 0.824(7) 9
Ge1 P1 2.357(7) .
Ge2 Ge2 2.919(5) 9
Ge2 Ge3 2.873(4) 9
Ge2 Ge3 1.650(4) .
Ge2 P1 2.309(9) 9
Ge3 P1 2.346(8) .
Ge4 Ge5 2.881(4) .
Ge4 Ge6 2.641(4) .
Ge4 P3 2.31(3) .
Ge4 Cd0A 3.331(4) .
Ge4 Cd0A 2.881(4) 9
Ge5 Ge6 2.600(4) .
Ge5 P3 2.36(2) .
Ge5 Cd0A 3.248(7) .
Ge5 Cd0A 2.996(7) 9
Ge6 P3 2.35(2) .
Ge6 Cd0A 3.096(5) .
Ge6 Cd0A 2.711(5) 9
P1 P1 2.449(13) 9
Ge7 Ge8 2.895(3) .
Ge7 P2 2.327(8) .
Ge7 Ge9 2.649(10) .
Ge7 Cd0A 2.802(7) .
Ge7 Cd0A 2.589(7) 9
Ge8 P2 2.349(8) .
Ge8 Ge9 2.626(10) .
Ge8 Cd0A 2.332(4) 9
Ge8 Cd0A 2.807(4) .
P2 Ge9 2.367(10) .
C19 H19A 0.9800 .
C19 H19B 0.9800 .
C19 H19C 0.9800 .
C19 C20 1.44(5) .
C20 C21 1.38(2) .
C20 C21 1.38(2) 8_556
C21 H21 0.9500 .
C21 C22 1.41(2) .
C22 H22 0.9500 .
C22 C23 1.41(2) .
C23 H23 0.9500 .
Cd0A Cd0A 0.476(6) 9

loop_
_geom_torsion_atom_site_label_1
_geom_torsion_atom_site_label_2
_geom_torsion_atom_site_label_3
_geom_torsion_atom_site_label_4
_geom_torsion
_geom_torsion_site_symmetry_1
_geom_torsion_site_symmetry_4
O1A C3A C4A O2A -67.5(16) . .
O2A C5A C6A N2A 66.3(19) . .
O3A C9A C10A O4A -66(2) . .
O4A C11A C12A N2A 58(2) . .
O5A C15A C16A O6A -65.4(19) . .
O6A C17A C18A N2A 66.7(16) . .
N1A C1A C2A O1A 62.5(16) . .
N1A C7A C8A O3A 64.8(18) . .
N1A C13A C14A O5A 64(2) . .
C1A N1A C7A C8A -164.2(13) . .
C1A N1A C13A C14A 71.7(18) . .
C2A O1A C3A C4A 179.0(12) . .
C3A O1A C2A C1A 172.1(13) . .
C4A O2A C5A C6A -177.0(15) . .
C5A O2A C4A C3A -169.5(14) . .
C6A N2A C12A C11A 77.0(18) . .
C6A N2A C18A C17A -159.2(13) . .
C7A N1A C1A C2A 77.7(15) . .
C7A N1A C13A C14A -167.8(15) . .
C8A O3A C9A C10A -176.9(16) . .
C9A O3A C8A C7A 171.7(13) . .
C10A O4A C11A C12A -173.9(18) . .
C11A O4A C10A C9A -174.0(18) . .
C12A N2A C6A C5A -166.8(14) . .
C12A N2A C18A C17A 80.3(16) . .
C13A N1A C1A C2A -160.0(12) . .
C13A N1A C7A C8A 73.5(18) . .
C14A O5A C15A C16A -168.0(15) . .
C15A O5A C14A C13A 178.4(15) . .
C16A O6A C17A C18A 173.4(13) . .
C17A O6A C16A C15A 179.2(13) . .
C18A N2A C6A C5A 70.8(16) . .
C18A N2A C12A C11A -162.2(15) . .
O1B C3B C4B O2B -67.3(16) . .
O2B C5B C6B N1B 65.2(17) . 10
N1B C1B C2B O1B 67.1(16) . .
N1B C7B C8B O3B 65.1(19) . .
C1B N1B C7B C8B -155.3(14) . .
C2B O1B C3B C4B -171.3(12) . .
C3B O1B C2B C1B 175.5(12) . .
C4B O2B C5B C6B 164.6(13) . .
C5B O2B C4B C3B 175.7(14) . .
C6B N1B C1B C2B -164.7(11) 10 .
C6B N1B C7B C8B 84.0(17) 10 .
C7B N1B C1B C2B 76.1(16) . .
C8B O3B C9B C9B -177.5(14) . 10
C9B O3B C8B C7B 171.2(13) . .
Cd2A Ge1 Ge2 Cd2B -11.18(7) . .
Cd2A Ge1 Ge2 Cd2B -77.03(13) . 9
Cd2A Ge1 Ge2 Ge1 -103.21(17) . 9
Cd2A Ge1 Ge2 Ge2 -70.44(10) . 9
Cd2A Ge1 Ge2 Ge3 -129.4(2) . .
Cd2A Ge1 Ge2 Ge3 -34.84(16) . 9
Cd2A Ge1 Ge2 P1 -30(9) . 9
Cd2A Ge2 Ge3 Cd2A -9.9(2) . 9
Cd2A Ge2 Ge3 Cd2B -18.24(19) . 9
Cd2A Ge2 Ge3 Cd2B -11.75(8) . .
Cd2A Ge2 Ge3 Ge1 -91.99(18) . 9
Cd2A Ge2 Ge3 Ge1 -117.2(3) . .
Cd2A Ge2 Ge3 Ge2 -61.53(16) . 9
Cd2A Ge2 Ge3 P1 -111.2(3) . .
Cd2B Cd2A Cd2B Cd2A -1.56(16) 9 9
Cd2B Cd2A Cd2B Ge1 156.8(6) 9 .
Cd2B Cd2A Cd2B Ge2 106.1(5) 9 .
Cd2B Cd2A Cd2B Ge2 -74.9(4) 9 9
Cd2B Cd2A Cd2B Ge3 -120.7(5) 9 9
Cd2B Cd2A Cd2B Ge3 63.6(3) 9 .
Cd2B Cd2A Cd2B Ge4 -72.8(4) 9 .
Cd2B Cd2A Cd2B Ge5 65.9(5) 9 .
Cd2B Cd2A Cd2B P1 174.9(6) 9 9
Cd2B Cd2A Cd2B Cd0A -5.8(4) 9 9
Cd2B Ge1 Ge2 Cd2A 11.18(7) . .
Cd2B Ge1 Ge2 Cd2B -65.85(13) . 9
Cd2B Ge1 Ge2 Ge1 -92.03(19) . 9
Cd2B Ge1 Ge2 Ge2 -59.26(10) . 9
Cd2B Ge1 Ge2 Ge3 -23.66(17) . 9
Cd2B Ge1 Ge2 Ge3 -118.2(2) . .
Cd2B Ge1 Ge2 P1 -19(9) . 9
Cd2B Ge2 Ge3 Cd2A 8.34(7) 9 9
Cd2B Ge2 Ge3 Cd2A 1.8(2) . 9
Cd2B Ge2 Ge3 Cd2B 6.5(2) 9 .
Cd2B Ge2 Ge3 Cd2B -6.5(2) . 9
Cd2B Ge2 Ge3 Ge1 -73.76(14) 9 9
Cd2B Ge2 Ge3 Ge1 -99.0(2) 9 .
Cd2B Ge2 Ge3 Ge1 -105.5(3) . .
Cd2B Ge2 Ge3 Ge1 -80.25(18) . 9
Cd2B Ge2 Ge3 Ge2 -43.30(9) 9 9
Cd2B Ge2 Ge3 Ge2 -49.78(17) . 9
Cd2B Ge2 Ge3 P1 -99.4(3) . .
Cd2B Ge2 Ge3 P1 -93.0(2) 9 .
Ge1 Cd2A Cd2B Cd2A -158.4(5) . 9
Ge1 Cd2A Cd2B Cd2B -156.8(6) . 9
Ge1 Cd2A Cd2B Ge2 128.3(7) . 9
Ge1 Cd2A Cd2B Ge2 -50.7(3) . .
Ge1 Cd2A Cd2B Ge3 -93.3(5) . .
Ge1 Cd2A Cd2B Ge3 82.5(4) . 9
Ge1 Cd2A Cd2B Ge4 130.4(3) . .
Ge1 Cd2A Cd2B Ge5 -91.0(4) . .
Ge1 Cd2A Cd2B P1 18.0(2) . 9
Ge1 Cd2A Cd2B Cd0A -162.7(3) . 9
Ge1 Ge1 Ge2 Cd2A 103.21(17) 9 .
Ge1 Ge1 Ge2 Cd2B 92.03(19) 9 .
Ge1 Ge1 Ge2 Cd2B 26.2(2) 9 9
Ge1 Ge1 Ge2 Ge2 32.77(15) 9 9
Ge1 Ge1 Ge2 Ge3 -26.2(2) 9 .
Ge1 Ge1 Ge2 Ge3 68.38(18) 9 9
Ge1 Ge1 Ge2 P1 73(9) 9 9
Ge1 Ge2 Ge3 Cd2A 82.10(15) 9 9
Ge1 Ge2 Ge3 Cd2A 107.3(2) . 9
Ge1 Ge2 Ge3 Cd2B 99.0(2) . 9
Ge1 Ge2 Ge3 Cd2B 105.5(3) . .
Ge1 Ge2 Ge3 Cd2B 80.25(18) 9 .
Ge1 Ge2 Ge3 Cd2B 73.76(14) 9 9
Ge1 Ge2 Ge3 Ge1 25.2(2) . 9
Ge1 Ge2 Ge3 Ge1 -25.2(2) 9 .
Ge1 Ge2 Ge3 Ge2 55.7(2) . 9
Ge1 Ge2 Ge3 Ge2 30.46(11) 9 9
Ge1 Ge2 Ge3 P1 6.0(3) . .
Ge1 Ge2 Ge3 P1 -19.20(18) 9 .
Ge2 Cd2A Cd2B Cd2A -107.7(3) . 9
Ge2 Cd2A Cd2B Cd2B -106.1(5) . 9
Ge2 Cd2A Cd2B Ge1 50.7(3) . .
Ge2 Cd2A Cd2B Ge2 179(67) . 9
Ge2 Cd2A Cd2B Ge3 -42.5(3) . .
Ge2 Cd2A Cd2B Ge3 133.2(4) . 9
Ge2 Cd2A Cd2B Ge4 -178.88(18) . .
Ge2 Cd2A Cd2B Ge5 -40.2(5) . .
Ge2 Cd2A Cd2B P1 68.8(4) . 9
Ge2 Cd2A Cd2B Cd0A -111.9(3) . 9
Ge2 Ge1 Ge2 Cd2A 70.44(10) 9 .
Ge2 Ge1 Ge2 Cd2B -6.58(13) 9 9
Ge2 Ge1 Ge2 Cd2B 59.26(10) 9 .
Ge2 Ge1 Ge2 Ge1 -32.77(15) 9 9
Ge2 Ge1 Ge2 Ge3 -58.98(19) 9 .
Ge2 Ge1 Ge2 Ge3 35.61(12) 9 9
Ge2 Ge1 Ge2 P1 40(9) 9 9
Ge2 Ge2 Ge3 Cd2A 51.63(9) 9 9
Ge2 Ge2 Ge3 Cd2B 43.30(9) 9 9
Ge2 Ge2 Ge3 Cd2B 49.78(17) 9 .
Ge2 Ge2 Ge3 Ge1 -30.46(11) 9 9
Ge2 Ge2 Ge3 Ge1 -55.7(2) 9 .
Ge2 Ge2 Ge3 P1 -49.7(2) 9 .
Ge3 Cd2A Cd2B Cd2A 119.1(3) 9 9
Ge3 Cd2A Cd2B Cd2B 120.7(5) 9 9
Ge3 Cd2A Cd2B Ge1 -82.5(4) 9 .
Ge3 Cd2A Cd2B Ge2 45.8(4) 9 9
Ge3 Cd2A Cd2B Ge2 -133.2(4) 9 .
Ge3 Cd2A Cd2B Ge3 -175.8(5) 9 .
Ge3 Cd2A Cd2B Ge4 47.9(4) 9 .
Ge3 Cd2A Cd2B Ge5 -173.5(2) 9 .
Ge3 Cd2A Cd2B P1 -64.5(3) 9 9
Ge3 Cd2A Cd2B Cd0A 114.9(2) 9 9
Ge3 Ge1 Ge2 Cd2A 34.84(16) 9 .
Ge3 Ge1 Ge2 Cd2A 129.4(2) . .
Ge3 Ge1 Ge2 Cd2B 52.39(16) . 9
Ge3 Ge1 Ge2 Cd2B 23.66(17) 9 .
Ge3 Ge1 Ge2 Cd2B -42.19(18) 9 9
Ge3 Ge1 Ge2 Cd2B 118.2(2) . .
Ge3 Ge1 Ge2 Ge1 -68.38(18) 9 9
Ge3 Ge1 Ge2 Ge1 26.2(2) . 9
Ge3 Ge1 Ge2 Ge2 -35.61(12) 9 9
Ge3 Ge1 Ge2 Ge2 58.98(19) . 9
Ge3 Ge1 Ge2 Ge3 94.58(19) . 9
Ge3 Ge1 Ge2 Ge3 -94.58(19) 9 .
Ge3 Ge1 Ge2 P1 99(9) . 9
Ge3 Ge1 Ge2 P1 5(9) 9 9
Ge3 Ge2 Ge3 Cd2A 50.87(18) 9 9
Ge3 Ge2 Ge3 Cd2B 42.53(17) 9 9
Ge3 Ge2 Ge3 Cd2B 49.02(13) 9 .
Ge3 Ge2 Ge3 Ge1 -31.23(17) 9 9
Ge3 Ge2 Ge3 Ge1 -56.45(18) 9 .
Ge3 Ge2 Ge3 Ge2 -0.77(15) 9 9
Ge3 Ge2 Ge3 P1 -50.4(3) 9 .
Ge4 Cd2A Cd2B Cd2A 71.2(3) . 9
Ge4 Cd2A Cd2B Cd2B 72.8(4) . 9
Ge4 Cd2A Cd2B Ge1 -130.4(3) . .
Ge4 Cd2A Cd2B Ge2 178.88(18) . .
Ge4 Cd2A Cd2B Ge2 -2.1(6) . 9
Ge4 Cd2A Cd2B Ge3 136.4(3) . .
Ge4 Cd2A Cd2B Ge3 -47.9(3) . 9
Ge4 Cd2A Cd2B Ge5 138.6(4) . .
Ge4 Cd2A Cd2B P1 -112.4(4) . 9
Ge4 Cd2A Cd2B Cd0A 67.0(2) . 9
Ge5 Cd2A Cd2B Cd2A -67.4(4) . 9
Ge5 Cd2A Cd2B Cd2B -65.9(5) . 9
Ge5 Cd2A Cd2B Ge1 91.0(4) . .
Ge5 Cd2A Cd2B Ge2 40.2(5) . .
Ge5 Cd2A Cd2B Ge2 -140.7(4) . 9
Ge5 Cd2A Cd2B Ge3 173.5(2) . 9
Ge5 Cd2A Cd2B Ge3 -2.3(6) . .
Ge5 Cd2A Cd2B Ge4 -138.6(4) . .
Ge5 Cd2A Cd2B P1 109.0(4) . 9
Ge5 Cd2A Cd2B Cd0A -71.7(3) . 9
P1 Ge1 Ge2 Cd2A 123.4(2) . .
P1 Ge1 Ge2 Cd2B 112.2(2) . .
P1 Ge1 Ge2 Cd2B 46.4(3) . 9
P1 Ge1 Ge2 Ge1 20.21(18) . 9
P1 Ge1 Ge2 Ge2 53.0(2) . 9
P1 Ge1 Ge2 Ge3 88.6(3) . 9
P1 Ge1 Ge2 Ge3 -6.0(3) . .
P1 Ge1 Ge2 P1 93(9) . 9
P1 Ge2 Ge3 Cd2A 105.9(2) 9 9
P1 Ge2 Ge3 Cd2B 97.5(2) 9 9
P1 Ge2 Ge3 Cd2B 104.0(3) 9 .
P1 Ge2 Ge3 Ge1 -1.5(3) 9 .
P1 Ge2 Ge3 Ge1 23.8(2) 9 9
P1 Ge2 Ge3 Ge2 54.2(2) 9 9
P1 Ge2 Ge3 P1 4.6(4) 9 .
C19 C20 C21 C22 179.2(13) . .
C20 C21 C22 C23 2(3) . .
C21 C20 C21 C22 -0.8(13) 8_556 .
C21 C22 C23 C22 -0.8(14) . 8_556
Cd0A Cd2A Cd2B Cd2A 4.2(2) 9 9
Cd0A Cd2A Cd2B Cd2A -0.2(2) . 9
Cd0A Cd2A Cd2B Cd2B 5.8(4) 9 9
Cd0A Cd2A Cd2B Cd2B 1.4(4) . 9
Cd0A Cd2A Cd2B Ge1 162.7(3) 9 .
Cd0A Cd2A Cd2B Ge1 158.2(3) . .
Cd0A Cd2A Cd2B Ge2 -73.5(4) . 9
Cd0A Cd2A Cd2B Ge2 -69.1(5) 9 9
Cd0A Cd2A Cd2B Ge2 111.9(3) 9 .
Cd0A Cd2A Cd2B Ge2 107.5(3) . .
Cd0A Cd2A Cd2B Ge3 64.9(4) . .
Cd0A Cd2A Cd2B Ge3 69.4(4) 9 .
Cd0A Cd2A Cd2B Ge3 -119.3(2) . 9
Cd0A Cd2A Cd2B Ge3 -114.9(2) 9 9
Cd0A Cd2A Cd2B Ge4 -71.4(2) . .
Cd0A Cd2A Cd2B Ge4 -67.0(2) 9 .
Cd0A Cd2A Cd2B Ge5 67.2(3) . .
Cd0A Cd2A Cd2B Ge5 71.7(3) 9 .
Cd0A Cd2A Cd2B P1 -179(45) 9 9
Cd0A Cd2A Cd2B P1 176.2(4) . 9
Cd0A Cd2A Cd2B Cd0A -4.5(2) . 9

loop_
_twin_individual_id
_twin_individual_mass_fraction_refined
1 0.90(4)
2 0.10(4)
